data_1559945
loop_
_publ_author_name
'Moon, Dae Jun'
'Lim, Woo Taik'
'Peterson, Brian K.'
'Seff, Karl'

_publ_section_title
;
 Using Crystallography and NMR to Count the Number of Three-Aluminum
 Six-Rings in Fully Zn2+-Exchanged Zeolite Y. These Six-Rings Concentrate
 at Single Six-Ring Positions
;
_journal_issue 1
_journal_name_full 'The Journal of Physical Chemistry C'
_journal_page_first 583
_journal_page_last 592
_journal_paper_doi 10.1021/acs.jpcc.0c09682
_journal_volume 125
_journal_year 2021
_chemical_formula_sum 'O389.83 Si192 Zn35.41'
_chemical_formula_weight 13944.86
_space_group_crystal_system cubic
_space_group_IT_number 227
_space_group_name_Hall '-F 4vw 2vw 3'
_space_group_name_H-M_alt 'F d -3 m :2'
_audit_creation_method SHELXL-2018/3
_cell_angle_alpha 90
_cell_angle_beta 90
_cell_angle_gamma 90
_cell_formula_units_Z 1
_cell_length_a 24.7327(3)
_cell_length_b 24.7327(3)
_cell_length_c 24.7327(3)
_cell_measurement_temperature 100(1)
_cell_volume 15129.2(3)
_computing_structure_refinement 'SHELXL-2018/3 (Sheldrick, 2018)'
_diffrn_ambient_temperature 100(1)
_diffrn_measured_fraction_theta_full 0.999
_diffrn_measured_fraction_theta_max 0.944
_diffrn_radiation_wavelength 0.630
_diffrn_reflns_av_R_equivalents 0.0061
_diffrn_reflns_av_unetI/netI 0.0107
_diffrn_reflns_Laue_measured_fraction_full 0.999
_diffrn_reflns_Laue_measured_fraction_max 0.944
_diffrn_reflns_limit_h_max 43
_diffrn_reflns_limit_h_min 2
_diffrn_reflns_limit_k_max 29
_diffrn_reflns_limit_k_min 0
_diffrn_reflns_limit_l_max 28
_diffrn_reflns_limit_l_min 0
_diffrn_reflns_number 3378
_diffrn_reflns_point_group_measured_fraction_full 0.999
_diffrn_reflns_point_group_measured_fraction_max 0.944
_diffrn_reflns_theta_full 22.210
_diffrn_reflns_theta_max 33.520
_diffrn_reflns_theta_min 2.064
_exptl_absorpt_coefficient_mu 1.693
_exptl_crystal_density_diffrn 1.531
_exptl_crystal_F_000 6868
_refine_diff_density_max 1.862
_refine_diff_density_min -0.613
_refine_diff_density_rms 0.126
_refine_ls_extinction_coef 0.00033(6)
_refine_ls_extinction_expression Fc^*^=kFc[1+0.001xFc^2^\l^3^/sin(2\q)]^-1/4^
_refine_ls_extinction_method 'SHELXL-2018/3 (Sheldrick 2018)'
_refine_ls_goodness_of_fit_ref 1.204
_refine_ls_hydrogen_treatment undef
_refine_ls_matrix_type full
_refine_ls_number_parameters 74
_refine_ls_number_reflns 1942
_refine_ls_number_restraints 2
_refine_ls_restrained_S_all 1.204
_refine_ls_R_factor_all 0.0595
_refine_ls_R_factor_gt 0.0561
_refine_ls_shift/su_max 0.978
_refine_ls_shift/su_mean 0.269
_refine_ls_structure_factor_coef Fsqd
_refine_ls_weighting_details 'w=1/[\s^2^(Fo^2^)+(0.0750P)^2^+108.9077P] where P=(Fo^2^+2Fc^2^)/3'
_refine_ls_weighting_scheme calc
_refine_ls_wR_factor_gt 0.1666
_refine_ls_wR_factor_ref 0.1728
_reflns_Friedel_coverage 0.000
_reflns_number_gt 1817
_reflns_number_total 1942
_reflns_threshold_expression 'I > 2\s(I)'
_cod_data_source_file ZnY623-1.cif
_cod_data_source_block ZnY623-1
_cod_depositor_comments 'Adding full bibliography for 1559931--1559945.cif.'
_cod_original_cell_volume 15129.2(6)
_cod_original_sg_symbol_H-M 'F d -3 m'
_cod_database_code 1559945
_shelx_shelxl_version_number 2018/3
_shelx_space_group_comment
;
The symmetry employed for this shelxl refinement is uniquely defined
by the following loop, which should always be used as a source of
symmetry information in preference to the above space-group names.
They are only intended as comments.
;

loop_
_space_group_symop_operation_xyz
'x, y, z'
'-x+3/4, -y+1/4, z+1/2'
'-x+1/4, y+1/2, -z+3/4'
'x+1/2, -y+3/4, -z+1/4'
'z, x, y'
'z+1/2, -x+3/4, -y+1/4'
'-z+3/4, -x+1/4, y+1/2'
'-z+1/4, x+1/2, -y+3/4'
'y, z, x'
'-y+1/4, z+1/2, -x+3/4'
'y+1/2, -z+3/4, -x+1/4'
'-y+3/4, -z+1/4, x+1/2'
'y+3/4, x+1/4, -z+1/2'
'-y, -x, -z'
'y+1/4, -x+1/2, z+3/4'
'-y+1/2, x+3/4, z+1/4'
'x+3/4, z+1/4, -y+1/2'
'-x+1/2, z+3/4, y+1/4'
'-x, -z, -y'
'x+1/4, -z+1/2, y+3/4'
'z+3/4, y+1/4, -x+1/2'
'z+1/4, -y+1/2, x+3/4'
'-z+1/2, y+3/4, x+1/4'
'-z, -y, -x'
'x, y+1/2, z+1/2'
'-x+3/4, -y+3/4, z+1'
'-x+1/4, y+1, -z+5/4'
'x+1/2, -y+5/4, -z+3/4'
'z, x+1/2, y+1/2'
'z+1/2, -x+5/4, -y+3/4'
'-z+3/4, -x+3/4, y+1'
'-z+1/4, x+1, -y+5/4'
'y, z+1/2, x+1/2'
'-y+1/4, z+1, -x+5/4'
'y+1/2, -z+5/4, -x+3/4'
'-y+3/4, -z+3/4, x+1'
'y+3/4, x+3/4, -z+1'
'-y, -x+1/2, -z+1/2'
'y+1/4, -x+1, z+5/4'
'-y+1/2, x+5/4, z+3/4'
'x+3/4, z+3/4, -y+1'
'-x+1/2, z+5/4, y+3/4'
'-x, -z+1/2, -y+1/2'
'x+1/4, -z+1, y+5/4'
'z+3/4, y+3/4, -x+1'
'z+1/4, -y+1, x+5/4'
'-z+1/2, y+5/4, x+3/4'
'-z, -y+1/2, -x+1/2'
'x+1/2, y, z+1/2'
'-x+5/4, -y+1/4, z+1'
'-x+3/4, y+1/2, -z+5/4'
'x+1, -y+3/4, -z+3/4'
'z+1/2, x, y+1/2'
'z+1, -x+3/4, -y+3/4'
'-z+5/4, -x+1/4, y+1'
'-z+3/4, x+1/2, -y+5/4'
'y+1/2, z, x+1/2'
'-y+3/4, z+1/2, -x+5/4'
'y+1, -z+3/4, -x+3/4'
'-y+5/4, -z+1/4, x+1'
'y+5/4, x+1/4, -z+1'
'-y+1/2, -x, -z+1/2'
'y+3/4, -x+1/2, z+5/4'
'-y+1, x+3/4, z+3/4'
'x+5/4, z+1/4, -y+1'
'-x+1, z+3/4, y+3/4'
'-x+1/2, -z, -y+1/2'
'x+3/4, -z+1/2, y+5/4'
'z+5/4, y+1/4, -x+1'
'z+3/4, -y+1/2, x+5/4'
'-z+1, y+3/4, x+3/4'
'-z+1/2, -y, -x+1/2'
'x+1/2, y+1/2, z'
'-x+5/4, -y+3/4, z+1/2'
'-x+3/4, y+1, -z+3/4'
'x+1, -y+5/4, -z+1/4'
'z+1/2, x+1/2, y'
'z+1, -x+5/4, -y+1/4'
'-z+5/4, -x+3/4, y+1/2'
'-z+3/4, x+1, -y+3/4'
'y+1/2, z+1/2, x'
'-y+3/4, z+1, -x+3/4'
'y+1, -z+5/4, -x+1/4'
'-y+5/4, -z+3/4, x+1/2'
'y+5/4, x+3/4, -z+1/2'
'-y+1/2, -x+1/2, -z'
'y+3/4, -x+1, z+3/4'
'-y+1, x+5/4, z+1/4'
'x+5/4, z+3/4, -y+1/2'
'-x+1, z+5/4, y+1/4'
'-x+1/2, -z+1/2, -y'
'x+3/4, -z+1, y+3/4'
'z+5/4, y+3/4, -x+1/2'
'z+3/4, -y+1, x+3/4'
'-z+1, y+5/4, x+1/4'
'-z+1/2, -y+1/2, -x'
'-x, -y, -z'
'x-3/4, y-1/4, -z-1/2'
'x-1/4, -y-1/2, z-3/4'
'-x-1/2, y-3/4, z-1/4'
'-z, -x, -y'
'-z-1/2, x-3/4, y-1/4'
'z-3/4, x-1/4, -y-1/2'
'z-1/4, -x-1/2, y-3/4'
'-y, -z, -x'
'y-1/4, -z-1/2, x-3/4'
'-y-1/2, z-3/4, x-1/4'
'y-3/4, z-1/4, -x-1/2'
'-y-3/4, -x-1/4, z-1/2'
'y, x, z'
'-y-1/4, x-1/2, -z-3/4'
'y-1/2, -x-3/4, -z-1/4'
'-x-3/4, -z-1/4, y-1/2'
'x-1/2, -z-3/4, -y-1/4'
'x, z, y'
'-x-1/4, z-1/2, -y-3/4'
'-z-3/4, -y-1/4, x-1/2'
'-z-1/4, y-1/2, -x-3/4'
'z-1/2, -y-3/4, -x-1/4'
'z, y, x'
'-x, -y+1/2, -z+1/2'
'x-3/4, y+1/4, -z'
'x-1/4, -y, z-1/4'
'-x-1/2, y-1/4, z+1/4'
'-z, -x+1/2, -y+1/2'
'-z-1/2, x-1/4, y+1/4'
'z-3/4, x+1/4, -y'
'z-1/4, -x, y-1/4'
'-y, -z+1/2, -x+1/2'
'y-1/4, -z, x-1/4'
'-y-1/2, z-1/4, x+1/4'
'y-3/4, z+1/4, -x'
'-y-3/4, -x+1/4, z'
'y, x+1/2, z+1/2'
'-y-1/4, x, -z-1/4'
'y-1/2, -x-1/4, -z+1/4'
'-x-3/4, -z+1/4, y'
'x-1/2, -z-1/4, -y+1/4'
'x, z+1/2, y+1/2'
'-x-1/4, z, -y-1/4'
'-z-3/4, -y+1/4, x'
'-z-1/4, y, -x-1/4'
'z-1/2, -y-1/4, -x+1/4'
'z, y+1/2, x+1/2'
'-x+1/2, -y, -z+1/2'
'x-1/4, y-1/4, -z'
'x+1/4, -y-1/2, z-1/4'
'-x, y-3/4, z+1/4'
'-z+1/2, -x, -y+1/2'
'-z, x-3/4, y+1/4'
'z-1/4, x-1/4, -y'
'z+1/4, -x-1/2, y-1/4'
'-y+1/2, -z, -x+1/2'
'y+1/4, -z-1/2, x-1/4'
'-y, z-3/4, x+1/4'
'y-1/4, z-1/4, -x'
'-y-1/4, -x-1/4, z'
'y+1/2, x, z+1/2'
'-y+1/4, x-1/2, -z-1/4'
'y, -x-3/4, -z+1/4'
'-x-1/4, -z-1/4, y'
'x, -z-3/4, -y+1/4'
'x+1/2, z, y+1/2'
'-x+1/4, z-1/2, -y-1/4'
'-z-1/4, -y-1/4, x'
'-z+1/4, y-1/2, -x-1/4'
'z, -y-3/4, -x+1/4'
'z+1/2, y, x+1/2'
'-x+1/2, -y+1/2, -z'
'x-1/4, y+1/4, -z-1/2'
'x+1/4, -y, z-3/4'
'-x, y-1/4, z-1/4'
'-z+1/2, -x+1/2, -y'
'-z, x-1/4, y-1/4'
'z-1/4, x+1/4, -y-1/2'
'z+1/4, -x, y-3/4'
'-y+1/2, -z+1/2, -x'
'y+1/4, -z, x-3/4'
'-y, z-1/4, x-1/4'
'y-1/4, z+1/4, -x-1/2'
'-y-1/4, -x+1/4, z-1/2'
'y+1/2, x+1/2, z'
'-y+1/4, x, -z-3/4'
'y, -x-1/4, -z-1/4'
'-x-1/4, -z+1/4, y-1/2'
'x, -z-1/4, -y-1/4'
'x+1/2, z+1/2, y'
'-x+1/4, z, -y-3/4'
'-z-1/4, -y+1/4, x-1/2'
'-z+1/4, y, -x-3/4'
'z, -y-1/4, -x-1/4'
'z+1/2, y+1/2, x'

loop_
_atom_site_label
_atom_site_type_symbol
_atom_site_fract_x
_atom_site_fract_y
_atom_site_fract_z
_atom_site_U_iso_or_equiv
_atom_site_adp_type
_atom_site_occupancy
_atom_site_site_symmetry_order
_atom_site_calc_flag
_atom_site_refinement_flags_posn
_atom_site_refinement_flags_adp
_atom_site_refinement_flags_occupancy
_atom_site_disorder_assembly
_atom_site_disorder_group
Si Si -0.05231(2) 0.12383(2) 0.03646(2) 0.01108(14) Uani 1 1 d . . . . .
O1 O -0.10311(7) 0.000000 0.10311(7) 0.0369(6) Uani 1 2 d S T P . .
O2A O 0.00318(17) 0.00318(17) 0.1509(3) 0.0144(9) Uani 0.5507 2 d S T P . .
O2B O -0.0056(2) -0.0056(2) 0.1431(3) 0.0161(11) Uani 0.4493 2 d S T P . .
O3A O -0.0310(7) 0.0601(4) 0.0601(4) 0.012(2) Uani 0.159(3) 2 d S T P . .
O3B O -0.02501(18) 0.07125(10) 0.07125(10) 0.0236(7) Uani 0.841(3) 2 d S T P . .
O4 O 0.07932(6) 0.07932(6) 0.31977(8) 0.0216(4) Uani 1 2 d S T P . .
Zn1 Zn 0.000000 0.000000 0.000000 0.0342(15) Uani 0.159(3) 12 d S T P . .
Zn1P Zn 0.04041(5) 0.04041(5) 0.04041(5) 0.0207(4) Uani 0.330(2) 6 d S T P . .
Zn1' Zn 0.05856(8) 0.05856(8) 0.05856(8) 0.0199(7) Uani 0.182(3) 6 d S T P . .
Zn2' Zn 0.20108(7) 0.20108(7) 0.20108(7) 0.0135(6) Uani 0.182(3) 6 d S T P . .
Zn2P Zn 0.21837(4) 0.21837(4) 0.21837(4) 0.0106(4) Uani 0.284(3) 6 d S T . . .
Zn2 Zn 0.2428(3) 0.2428(3) 0.2428(3) 0.024(3) Uani 0.050(3) 6 d S T . . .
O5 O 0.1307(14) 0.1660(10) 0.1660(10) 0.024(6) Uiso 0.0606(8) 2 d S . P . .

loop_
_atom_site_aniso_label
_atom_site_aniso_U_11
_atom_site_aniso_U_22
_atom_site_aniso_U_33
_atom_site_aniso_U_23
_atom_site_aniso_U_13
_atom_site_aniso_U_12
Si 0.0134(2) 0.01001(19) 0.00983(19) -0.00135(11) 0.00056(12) -0.00082(11)
O1 0.0340(7) 0.0425(13) 0.0340(7) -0.0196(7) 0.0022(9) -0.0196(7)
O2A 0.0152(13) 0.0152(13) 0.0127(19) -0.0038(10) -0.0038(10) 0.0023(14)
O2B 0.0178(18) 0.0178(18) 0.013(3) 0.0005(15) 0.0005(15) 0.007(2)
O3A 0.014(5) 0.011(3) 0.011(3) 0.000(4) 0.001(3) 0.001(3)
O3B 0.0348(17) 0.0180(8) 0.0180(8) 0.0045(10) 0.0054(10) 0.0054(10)
O4 0.0209(5) 0.0209(5) 0.0229(8) -0.0034(5) -0.0034(5) 0.0087(6)
Zn1 0.0342(15) 0.0342(15) 0.0342(15) 0.0030(15) 0.0030(15) 0.0030(15)
Zn1P 0.0207(4) 0.0207(4) 0.0207(4) 0.0101(4) 0.0101(4) 0.0101(4)
Zn1' 0.0199(7) 0.0199(7) 0.0199(7) -0.0033(6) -0.0033(6) -0.0033(6)
Zn2' 0.0135(6) 0.0135(6) 0.0135(6) 0.0014(6) 0.0014(6) 0.0014(6)
Zn2P 0.0106(4) 0.0106(4) 0.0106(4) 0.0029(3) 0.0029(3) 0.0029(3)
Zn2 0.024(3) 0.024(3) 0.024(3) 0.007(3) 0.007(3) 0.007(3)

loop_
_atom_type_symbol
_atom_type_description
_atom_type_scat_dispersion_real
_atom_type_scat_dispersion_imag
_atom_type_scat_source
O O 0.0100 0.0060 'International Tables Vol C Tables 4.2.6.8 and 6.1.1.4'
Si Si 0.0800 0.0690 'International Tables Vol C Tables 4.2.6.8 and 6.1.1.4'
Zn Zn 0.2940 1.3980 'International Tables Vol C Tables 4.2.6.8 and 6.1.1.4'

loop_
_geom_angle_atom_site_label_1
_geom_angle_atom_site_label_2
_geom_angle_atom_site_label_3
_geom_angle
_geom_angle_site_symmetry_1
_geom_angle_site_symmetry_3
_geom_angle_publ_flag
O2B Si O4 113.4(3) 9 55_454 ?
O2B Si O1 106.6(2) 9 101 ?
O4 Si O1 112.29(11) 55_454 101 ?
O2B Si O3B 105.4(3) 9 . ?
O4 Si O3B 108.69(14) 55_454 . ?
O1 Si O3B 110.24(15) 101 . ?
O2B Si O2A 11.9(2) 9 9 ?
O4 Si O2A 104.16(19) 55_454 9 ?
O1 Si O2A 118.02(17) 101 9 ?
O3B Si O2A 102.7(3) . 9 ?
O2B Si O3A 105.2(6) 9 . ?
O4 Si O3A 120.1(4) 55_454 . ?
O1 Si O3A 97.6(5) 101 . ?
O3B Si O3A 13.8(4) . . ?
O2A Si O3A 105.3(6) 9 . ?
O2B Si Zn1P 71.8(3) 9 . ?
O4 Si Zn1P 130.70(8) 55_454 . ?
O1 Si Zn1P 112.36(10) 101 . ?
O3B Si Zn1P 34.62(13) . . ?
O2A Si Zn1P 71.6(3) 9 . ?
O3A Si Zn1P 33.8(5) . . ?
O2B Si Zn2P 44.4(2) 9 27_544 ?
O4 Si Zn2P 70.68(7) 55_454 27_544 ?
O1 Si Zn2P 136.51(5) 101 27_544 ?
O3B Si Zn2P 109.13(14) . 27_544 ?
O2A Si Zn2P 33.78(16) 9 27_544 ?
O3A Si Zn2P 118.9(5) . 27_544 ?
Zn1P Si Zn2P 90.45(5) . 27_544 ?
O2B Si Zn2' 47.4(2) 9 27_544 ?
O4 Si Zn2' 73.55(7) 55_454 27_544 ?
O1 Si Zn2' 148.63(6) 101 27_544 ?
O3B Si Zn2' 95.66(15) . 27_544 ?
O2A Si Zn2' 35.61(14) 9 27_544 ?
O3A Si Zn2' 105.8(5) . 27_544 ?
Zn1P Si Zn2' 79.22(6) . 27_544 ?
Zn2P Si Zn2' 13.49(6) 27_544 27_544 ?
O2B Si Zn1' 69.6(3) 9 . ?
O4 Si Zn1' 118.08(9) 55_454 . ?
O1 Si Zn1' 126.27(10) 101 . ?
O3B Si Zn1' 36.30(14) . . ?
O2A Si Zn1' 66.4(3) 9 . ?
O3A Si Zn1' 40.8(5) . . ?
Zn1P Si Zn1' 13.91(6) . . ?
Zn2P Si Zn1' 79.44(6) 27_544 . ?
Zn2' Si Zn1' 67.27(7) 27_544 . ?
O2B Si Zn2 45.3(3) 9 27_544 ?
O4 Si Zn2 68.55(7) 55_454 27_544 ?
O1 Si Zn2 119.5(2) 101 27_544 ?
O3B Si Zn2 127.2(3) . 27_544 ?
O2A Si Zn2 38.4(2) 9 27_544 ?
O3A Si Zn2 136.3(6) . 27_544 ?
Zn1P Si Zn2 105.45(18) . 27_544 ?
Zn2P Si Zn2 18.1(2) 27_544 27_544 ?
Zn2' Si Zn2 31.6(2) 27_544 27_544 ?
Zn1' Si Zn2 95.9(2) . 27_544 ?
O2B Si Zn1 80.0(3) 9 . ?
O4 Si Zn1 154.49(8) 55_454 . ?
O1 Si Zn1 82.26(9) 101 . ?
O3B Si Zn1 45.80(12) . . ?
O2A Si Zn1 85.4(2) 9 . ?
O3A Si Zn1 34.7(4) . . ?
Zn1P Si Zn1 30.10(4) . . ?
Zn2P Si Zn1 113.91(2) 27_544 . ?
Zn2' Si Zn1 105.38(4) 27_544 . ?
Zn1' Si Zn1 44.02(6) . . ?
Zn2 Si Zn1 123.80(10) 27_544 . ?
Si O1 Si 142.29(18) 115 105 ?
Si O2A Si 127.0(3) 115 5 ?
Si O2A Zn2P 116.63(16) 115 50_454 ?
Si O2A Zn2P 116.39(16) 5 50_454 ?
Si O2A Zn2' 114.61(14) 115 50_454 ?
Si O2A Zn2' 114.37(14) 5 50_454 ?
Zn2P O2A Zn2' 21.39(10) 50_454 50_454 ?
Si O2A Zn2 113.6(3) 115 50_454 ?
Si O2A Zn2 113.3(3) 5 50_454 ?
Zn2P O2A Zn2 27.3(3) 50_454 50_454 ?
Zn2' O2A Zn2 48.7(3) 50_454 50_454 ?
Si O2A Zn1' 81.5(3) 115 . ?
Si O2A Zn1' 81.4(3) 5 . ?
Zn2P O2A Zn1' 109.0(3) 50_454 . ?
Zn2' O2A Zn1' 87.6(3) 50_454 . ?
Zn2 O2A Zn1' 136.3(4) 50_454 . ?
Si O2A Zn1P 75.5(3) 115 . ?
Si O2A Zn1P 75.4(3) 5 . ?
Zn2P O2A Zn1P 123.8(3) 50_454 . ?
Zn2' O2A Zn1P 102.5(3) 50_454 . ?
Zn2 O2A Zn1P 151.1(4) 50_454 . ?
Zn1' O2A Zn1P 14.84(8) . . ?
Si O2B Si 145.5(5) 115 5 ?
Si O2B Zn2P 105.5(2) 115 50_454 ?
Si O2B Zn2P 105.6(2) 5 50_454 ?
Si O2B Zn2' 102.4(2) 115 50_454 ?
Si O2B Zn2' 102.5(2) 5 50_454 ?
Zn2P O2B Zn2' 18.06(9) 50_454 50_454 ?
Si O2B Zn2 107.2(3) 115 50_454 ?
Si O2B Zn2 107.3(3) 5 50_454 ?
Zn2P O2B Zn2 24.7(3) 50_454 50_454 ?
Zn2' O2B Zn2 42.8(3) 50_454 50_454 ?
Si O2B Zn1P 77.2(3) 115 . ?
Si O2B Zn1P 77.3(3) 5 . ?
Zn2P O2B Zn1P 112.6(3) 50_454 . ?
Zn2' O2B Zn1P 94.6(3) 50_454 . ?
Zn2 O2B Zn1P 137.3(4) 50_454 . ?
Si O2B Zn1' 80.6(3) 115 . ?
Si O2B Zn1' 80.6(3) 5 . ?
Zn2P O2B Zn1' 98.0(3) 50_454 . ?
Zn2' O2B Zn1' 79.9(2) 50_454 . ?
Zn2 O2B Zn1' 122.7(4) 50_454 . ?
Zn1P O2B Zn1' 14.67(8) . . ?
Si O3A Si 120.2(9) 115 . ?
Si O3A Zn1P 114.9(6) 115 . ?
Si O3A Zn1P 115.1(6) . . ?
Si O3A Zn1' 107.9(6) 115 . ?
Si O3A Zn1' 108.0(6) . . ?
Zn1P O3A Zn1' 19.9(2) . . ?
Si O3A Zn1 118.4(4) 115 . ?
Si O3A Zn1 118.6(4) . . ?
Zn1P O3A Zn1 48.7(4) . . ?
Zn1' O3A Zn1 68.6(5) . . ?
Si O3B Si 128.1(3) 115 . ?
Si O3B Zn1P 115.61(12) 115 . ?
Si O3B Zn1P 115.61(12) . . ?
Si O3B Zn1' 115.27(14) 115 . ?
Si O3B Zn1' 115.28(14) . . ?
Zn1P O3B Zn1' 21.58(10) . . ?
Si O3B Zn1 105.87(12) 115 . ?
Si O3B Zn1 105.88(12) . . ?
Zn1P O3B Zn1 42.37(10) . . ?
Zn1' O3B Zn1 63.95(13) . . ?
Si O4 Si 148.84(14) 167_565 34_544 ?
Si O4 Zn2P 78.64(7) 167_565 50_454 ?
Si O4 Zn2P 78.64(7) 34_544 50_454 ?
Si O4 Zn2' 76.44(7) 167_565 50_454 ?
Si O4 Zn2' 76.42(7) 34_544 50_454 ?
Zn2P O4 Zn2' 13.71(6) 50_454 50_454 ?
Si O4 Zn2 82.81(9) 167_565 50_454 ?
Si O4 Zn2 82.79(9) 34_544 50_454 ?
Zn2P O4 Zn2 19.4(2) 50_454 50_454 ?
Zn2' O4 Zn2 33.1(2) 50_454 50_454 ?
Zn1P Zn1 Zn1P 180.0(2) 97 . ?
Zn1P Zn1 O3A 124.7(4) 97 . ?
Zn1P Zn1 O3A 55.3(4) . . ?
Zn1P Zn1 O3A 55.3(4) 97 101 ?
Zn1P Zn1 O3A 124.7(4) . 101 ?
O3A Zn1 O3A 89.2(6) . 101 ?
Zn1P Zn1 O3A 124.7(4) 97 5 ?
Zn1P Zn1 O3A 55.3(4) . 5 ?
O3A Zn1 O3A 90.8(6) . 5 ?
O3A Zn1 O3A 180.0(12) 101 5 ?
Zn1P Zn1 O3A 55.3(4) 97 97 ?
Zn1P Zn1 O3A 124.7(4) . 97 ?
O3A Zn1 O3A 180.0 . 97 ?
O3A Zn1 O3A 90.8(6) 101 97 ?
O3A Zn1 O3A 89.2(6) 5 97 ?
Zn1P Zn1 O3A 55.3(4) 97 105 ?
Zn1P Zn1 O3A 124.7(4) . 105 ?
O3A Zn1 O3A 89.2(6) . 105 ?
O3A Zn1 O3A 90.8(6) 101 105 ?
O3A Zn1 O3A 89.2(6) 5 105 ?
O3A Zn1 O3A 90.8(6) 97 105 ?
Zn1P Zn1 O3A 124.7(4) 97 9 ?
Zn1P Zn1 O3A 55.3(4) . 9 ?
O3A Zn1 O3A 90.8(6) . 9 ?
O3A Zn1 O3A 89.2(6) 101 9 ?
O3A Zn1 O3A 90.8(6) 5 9 ?
O3A Zn1 O3A 89.2(6) 97 9 ?
O3A Zn1 O3A 180.0(12) 105 9 ?
Zn1P Zn1 Zn1' 180.00(4) 97 . ?
Zn1P Zn1 Zn1' 0.00(4) . . ?
O3A Zn1 Zn1' 55.3(4) . . ?
O3A Zn1 Zn1' 124.7(4) 101 . ?
O3A Zn1 Zn1' 55.3(4) 5 . ?
O3A Zn1 Zn1' 124.7(4) 97 . ?
O3A Zn1 Zn1' 124.7(4) 105 . ?
O3A Zn1 Zn1' 55.3(4) 9 . ?
Zn1P Zn1 Zn1' 0.00(4) 97 97 ?
Zn1P Zn1 Zn1' 180.00(4) . 97 ?
O3A Zn1 Zn1' 124.7(4) . 97 ?
O3A Zn1 Zn1' 55.3(4) 101 97 ?
O3A Zn1 Zn1' 124.7(4) 5 97 ?
O3A Zn1 Zn1' 55.3(4) 97 97 ?
O3A Zn1 Zn1' 55.3(4) 105 97 ?
O3A Zn1 Zn1' 124.7(4) 9 97 ?
Zn1' Zn1 Zn1' 180.0(2) . 97 ?
Zn1P Zn1 O3B 130.80(10) 97 . ?
Zn1P Zn1 O3B 49.20(10) . . ?
O3A Zn1 O3B 6.1(5) . . ?
O3A Zn1 O3B 93.5(3) 101 . ?
O3A Zn1 O3B 86.5(3) 5 . ?
O3A Zn1 O3B 173.9(5) 97 . ?
O3A Zn1 O3B 93.4(3) 105 . ?
O3A Zn1 O3B 86.6(3) 9 . ?
Zn1' Zn1 O3B 49.20(10) . . ?
Zn1' Zn1 O3B 130.80(10) 97 . ?
Zn1P Zn1 O3B 49.20(10) 97 105 ?
Zn1P Zn1 O3B 130.80(10) . 105 ?
O3A Zn1 O3B 93.5(3) . 105 ?
O3A Zn1 O3B 86.6(3) 101 105 ?
O3A Zn1 O3B 93.4(3) 5 105 ?
O3A Zn1 O3B 86.5(3) 97 105 ?
O3A Zn1 O3B 6.1(5) 105 105 ?
O3A Zn1 O3B 173.9(5) 9 105 ?
Zn1' Zn1 O3B 130.80(10) . 105 ?
Zn1' Zn1 O3B 49.20(10) 97 105 ?
O3B Zn1 O3B 98.07(15) . 105 ?
Zn1' Zn1P Zn1 179.99(13) . . ?
Zn1' Zn1P O3A 104.0(4) . 9 ?
Zn1 Zn1P O3A 76.0(4) . 9 ?
Zn1' Zn1P O3A 104.0(4) . 5 ?
Zn1 Zn1P O3A 76.0(4) . 5 ?
O3A Zn1P O3A 114.3(3) 9 5 ?
Zn1' Zn1P O3A 104.0(4) . . ?
Zn1 Zn1P O3A 76.0(4) . . ?
O3A Zn1P O3A 114.3(3) 9 . ?
O3A Zn1P O3A 114.3(3) 5 . ?
Zn1' Zn1P O3B 91.58(13) . 9 ?
Zn1 Zn1P O3B 88.43(13) . 9 ?
O3A Zn1P O3B 12.4(4) 9 9 ?
O3A Zn1P O3B 118.63(9) 5 9 ?
O3A Zn1P O3B 118.52(9) . 9 ?
Zn1' Zn1P O3B 91.58(13) . 5 ?
Zn1 Zn1P O3B 88.43(13) . 5 ?
O3A Zn1P O3B 118.51(9) 9 5 ?
O3A Zn1P O3B 12.4(4) 5 5 ?
O3A Zn1P O3B 118.63(9) . 5 ?
O3B Zn1P O3B 119.923(13) 9 5 ?
Zn1' Zn1P O3B 91.56(13) . . ?
Zn1 Zn1P O3B 88.43(13) . . ?
O3A Zn1P O3B 118.63(9) 9 . ?
O3A Zn1P O3B 118.52(9) 5 . ?
O3A Zn1P O3B 12.4(4) . . ?
O3B Zn1P O3B 119.927(13) 9 . ?
O3B Zn1P O3B 119.927(13) 5 . ?
Zn1' Zn1P O5 20.3(8) . 76_445 ?
Zn1 Zn1P O5 159.7(8) . 76_445 ?
O3A Zn1P O5 93.4(6) 9 76_445 ?
O3A Zn1P O5 93.3(6) 5 76_445 ?
O3A Zn1P O5 124.3(9) . 76_445 ?
O3B Zn1P O5 81.6(4) 9 76_445 ?
O3B Zn1P O5 81.4(4) 5 76_445 ?
O3B Zn1P O5 111.9(8) . 76_445 ?
Zn1' Zn1P O5 20.3(8) . 60_454 ?
Zn1 Zn1P O5 159.7(8) . 60_454 ?
O3A Zn1P O5 124.3(9) 9 60_454 ?
O3A Zn1P O5 93.4(6) 5 60_454 ?
O3A Zn1P O5 93.3(6) . 60_454 ?
O3B Zn1P O5 111.9(8) 9 60_454 ?
O3B Zn1P O5 81.6(4) 5 60_454 ?
O3B Zn1P O5 81.4(4) . 60_454 ?
O5 Zn1P O5 35.0(13) 76_445 60_454 ?
Zn1' Zn1P O5 20.3(8) . 32_544 ?
Zn1 Zn1P O5 159.7(8) . 32_544 ?
O3A Zn1P O5 93.3(6) 9 32_544 ?
O3A Zn1P O5 124.3(9) 5 32_544 ?
O3A Zn1P O5 93.4(6) . 32_544 ?
O3B Zn1P O5 81.4(4) 9 32_544 ?
O3B Zn1P O5 111.9(8) 5 32_544 ?
O3B Zn1P O5 81.6(4) . 32_544 ?
O5 Zn1P O5 35.0(13) 76_445 32_544 ?
O5 Zn1P O5 35.0(13) 60_454 32_544 ?
Zn1' Zn1P O2B 87.12(13) . 9 ?
Zn1 Zn1P O2B 92.88(13) . 9 ?
O3A Zn1P O2B 61.91(8) 9 9 ?
O3A Zn1P O2B 168.9(4) 5 9 ?
O3A Zn1P O2B 61.72(8) . 9 ?
O3B Zn1P O2B 60.185(11) 9 9 ?
O3B Zn1P O2B 178.7(2) 5 9 ?
O3B Zn1P O2B 60.107(11) . 9 ?
O5 Zn1P O2B 97.3(4) 76_445 9 ?
O5 Zn1P O2B 97.2(4) 60_454 9 ?
O5 Zn1P O2B 66.8(8) 32_544 9 ?
Zn1P Zn1' O5 151.9(10) . 60_454 ?
Zn1P Zn1' O5 151.9(10) . 32_544 ?
O5 Zn1' O5 48.2(17) 60_454 32_544 ?
Zn1P Zn1' O5 151.9(10) . 76_445 ?
O5 Zn1' O5 48.1(17) 60_454 76_445 ?
O5 Zn1' O5 48.1(17) 32_544 76_445 ?
Zn1P Zn1' O3B 66.84(13) . 5 ?
O5 Zn1' O3B 97.6(6) 60_454 5 ?
O5 Zn1' O3B 141.2(10) 32_544 5 ?
O5 Zn1' O3B 97.4(6) 76_445 5 ?
Zn1P Zn1' O3B 66.84(13) . 9 ?
O5 Zn1' O3B 141.2(10) 60_454 9 ?
O5 Zn1' O3B 97.4(6) 32_544 9 ?
O5 Zn1' O3B 97.6(6) 76_445 9 ?
O3B Zn1' O3B 105.55(15) 5 9 ?
Zn1P Zn1' O3B 66.86(13) . . ?
O5 Zn1' O3B 97.4(6) 60_454 . ?
O5 Zn1' O3B 97.6(6) 32_544 . ?
O5 Zn1' O3B 141.3(10) 76_445 . ?
O3B Zn1' O3B 105.56(15) 5 . ?
O3B Zn1' O3B 105.56(15) 9 . ?
Zn1P Zn1' O3A 56.1(4) . 9 ?
O5 Zn1' O3A 152.0(11) 60_454 9 ?
O5 Zn1' O3A 107.2(7) 32_544 9 ?
O5 Zn1' O3A 107.3(7) 76_445 9 ?
O3B Zn1' O3A 99.3(3) 5 9 ?
O3B Zn1' O3A 10.8(3) 9 9 ?
O3B Zn1' O3A 99.4(3) . 9 ?
Zn1P Zn1' O3A 56.1(4) . 5 ?
O5 Zn1' O3A 107.3(7) 60_454 5 ?
O5 Zn1' O3A 152.0(11) 32_544 5 ?
O5 Zn1' O3A 107.2(7) 76_445 5 ?
O3B Zn1' O3A 10.8(3) 5 5 ?
O3B Zn1' O3A 99.4(3) 9 5 ?
O3B Zn1' O3A 99.3(3) . 5 ?
O3A Zn1' O3A 91.9(5) 9 5 ?
Zn1P Zn1' O3A 56.1(4) . . ?
O5 Zn1' O3A 107.2(7) 60_454 . ?
O5 Zn1' O3A 107.3(7) 32_544 . ?
O5 Zn1' O3A 152.0(11) 76_445 . ?
O3B Zn1' O3A 99.4(3) 5 . ?
O3B Zn1' O3A 99.3(3) 9 . ?
O3B Zn1' O3A 10.8(3) . . ?
O3A Zn1' O3A 91.9(5) 9 . ?
O3A Zn1' O3A 91.9(5) 5 . ?
Zn1P Zn1' Zn1 0.01(9) . . ?
O5 Zn1' Zn1 151.9(10) 60_454 . ?
O5 Zn1' Zn1 151.9(10) 32_544 . ?
O5 Zn1' Zn1 151.9(10) 76_445 . ?
O3B Zn1' Zn1 66.85(13) 5 . ?
O3B Zn1' Zn1 66.85(13) 9 . ?
O3B Zn1' Zn1 66.85(13) . . ?
O3A Zn1' Zn1 56.1(4) 9 . ?
O3A Zn1' Zn1 56.1(4) 5 . ?
O3A Zn1' Zn1 56.1(4) . . ?
Zn1P Zn1' O2A 84.99(11) . . ?
O5 Zn1' O2A 66.9(10) 60_454 . ?
O5 Zn1' O2A 108.3(4) 32_544 . ?
O5 Zn1' O2A 108.1(4) 76_445 . ?
O3B Zn1' O2A 60.55(4) 5 . ?
O3B Zn1' O2A 151.8(2) 9 . ?
O3B Zn1' O2A 60.47(4) . . ?
O3A Zn1' O2A 141.1(4) 9 . ?
O3A Zn1' O2A 62.46(10) 5 . ?
O3A Zn1' O2A 62.49(10) . . ?
Zn1 Zn1' O2A 84.98(11) . . ?
Zn2P Zn2' Zn2 0.04(17) . . ?
Zn2P Zn2' O2A 73.1(3) . 50_454 ?
Zn2 Zn2' O2A 73.2(3) . 50_454 ?
Zn2P Zn2' O2A 73.1(3) . 34_544 ?
Zn2 Zn2' O2A 73.2(3) . 34_544 ?
O2A Zn2' O2A 111.9(2) 50_454 34_544 ?
Zn2P Zn2' O2A 73.2(3) . 78_445 ?
Zn2 Zn2' O2A 73.1(3) . 78_445 ?
O2A Zn2' O2A 112.0(2) 50_454 78_445 ?
O2A Zn2' O2A 112.0(2) 34_544 78_445 ?
Zn2P Zn2' O5 160.6(9) . . ?
Zn2 Zn2' O5 160.6(9) . . ?
O2A Zn2' O5 115.5(4) 50_454 . ?
O2A Zn2' O5 115.7(4) 34_544 . ?
O2A Zn2' O5 87.4(10) 78_445 . ?
Zn2P Zn2' O5 160.6(9) . 9 ?
Zn2 Zn2' O5 160.6(9) . 9 ?
O2A Zn2' O5 87.4(10) 50_454 9 ?
O2A Zn2' O5 115.5(4) 34_544 9 ?
O2A Zn2' O5 115.7(4) 78_445 9 ?
O5 Zn2' O5 33.5(16) . 9 ?
Zn2P Zn2' O5 160.6(9) . 5 ?
Zn2 Zn2' O5 160.6(9) . 5 ?
O2A Zn2' O5 115.7(4) 50_454 5 ?
O2A Zn2' O5 87.4(10) 34_544 5 ?
O2A Zn2' O5 115.6(4) 78_445 5 ?
O5 Zn2' O5 33.5(16) . 5 ?
O5 Zn2' O5 33.5(16) 9 5 ?
Zn2P Zn2' O2B 72.3(2) . 78_445 ?
Zn2 Zn2' O2B 72.2(2) . 78_445 ?
O2A Zn2' O2B 111.67(9) 50_454 78_445 ?
O2A Zn2' O2B 111.46(9) 34_544 78_445 ?
O2A Zn2' O2B 0.9(5) 78_445 78_445 ?
O5 Zn2' O2B 88.4(10) . 78_445 ?
O5 Zn2' O2B 116.6(4) 9 78_445 ?
O5 Zn2' O2B 116.4(4) 5 78_445 ?
Zn2P Zn2' O2B 72.2(2) . 50_454 ?
Zn2 Zn2' O2B 72.2(2) . 50_454 ?
O2A Zn2' O2B 0.9(5) 50_454 50_454 ?
O2A Zn2' O2B 111.63(9) 34_544 50_454 ?
O2A Zn2' O2B 111.46(9) 78_445 50_454 ?
O5 Zn2' O2B 116.4(4) . 50_454 ?
O5 Zn2' O2B 88.3(10) 9 50_454 ?
O5 Zn2' O2B 116.6(4) 5 50_454 ?
O2B Zn2' O2B 111.1(2) 78_445 50_454 ?
Zn2P Zn2' O2B 72.2(2) . 34_544 ?
Zn2 Zn2' O2B 72.2(2) . 34_544 ?
O2A Zn2' O2B 111.42(9) 50_454 34_544 ?
O2A Zn2' O2B 0.9(5) 34_544 34_544 ?
O2A Zn2' O2B 111.67(9) 78_445 34_544 ?
O5 Zn2' O2B 116.6(4) . 34_544 ?
O5 Zn2' O2B 116.4(4) 9 34_544 ?
O5 Zn2' O2B 88.3(10) 5 34_544 ?
O2B Zn2' O2B 111.1(2) 78_445 34_544 ?
O2B Zn2' O2B 111.1(2) 50_454 34_544 ?
Zn2P Zn2' O4 74.68(7) . 34_544 ?
Zn2 Zn2' O4 74.66(7) . 34_544 ?
O2A Zn2' O4 57.52(4) 50_454 34_544 ?
O2A Zn2' O4 147.8(3) 34_544 34_544 ?
O2A Zn2' O4 57.38(4) 78_445 34_544 ?
O5 Zn2' O4 95.0(5) . 34_544 ?
O5 Zn2' O4 95.2(5) 9 34_544 ?
O5 Zn2' O4 124.8(9) 5 34_544 ?
O2B Zn2' O4 57.38(4) 78_445 34_544 ?
O2B Zn2' O4 57.28(4) 50_454 34_544 ?
O2B Zn2' O4 146.9(3) 34_544 34_544 ?
Zn2' Zn2P Zn2 179.9(3) . . ?
Zn2' Zn2P O2A 85.4(2) . 78_445 ?
Zn2 Zn2P O2A 94.5(2) . 78_445 ?
Zn2' Zn2P O2A 85.5(2) . 50_454 ?
Zn2 Zn2P O2A 94.6(2) . 50_454 ?
O2A Zn2P O2A 119.38(6) 78_445 50_454 ?
Zn2' Zn2P O2A 85.5(2) . 34_544 ?
Zn2 Zn2P O2A 94.6(2) . 34_544 ?
O2A Zn2P O2A 119.38(6) 78_445 34_544 ?
O2A Zn2P O2A 119.37(7) 50_454 34_544 ?
Zn2' Zn2P O2B 89.7(2) . 34_544 ?
Zn2 Zn2P O2B 90.3(2) . 34_544 ?
O2A Zn2P O2B 119.995(16) 78_445 34_544 ?
O2A Zn2P O2B 119.736(16) 50_454 34_544 ?
O2A Zn2P O2B 4.3(4) 34_544 34_544 ?
Zn2' Zn2P O2B 89.7(2) . 78_445 ?
Zn2 Zn2P O2B 90.3(2) . 78_445 ?
O2A Zn2P O2B 4.3(4) 78_445 78_445 ?
O2A Zn2P O2B 119.996(16) 50_454 78_445 ?
O2A Zn2P O2B 119.753(16) 34_544 78_445 ?
O2B Zn2P O2B 120.002(4) 34_544 78_445 ?
Zn2' Zn2P O2B 89.7(2) . 50_454 ?
Zn2 Zn2P O2B 90.3(2) . 50_454 ?
O2A Zn2P O2B 119.752(16) 78_445 50_454 ?
O2A Zn2P O2B 4.3(4) 50_454 50_454 ?
O2A Zn2P O2B 119.979(16) 34_544 50_454 ?
O2B Zn2P O2B 119.987(5) 34_544 50_454 ?
O2B Zn2P O2B 120.002(5) 78_445 50_454 ?
Zn2' Zn2P O5 14.4(7) . . ?
Zn2 Zn2P O5 165.5(7) . . ?
O2A Zn2P O5 71.0(7) 78_445 . ?
O2A Zn2P O5 92.7(4) 50_454 . ?
O2A Zn2P O5 92.8(4) 34_544 . ?
O2B Zn2P O5 97.0(4) 34_544 . ?
O2B Zn2P O5 75.3(7) 78_445 . ?
O2B Zn2P O5 96.8(4) 50_454 . ?
Zn2' Zn2P O5 14.5(7) . 9 ?
Zn2 Zn2P O5 165.6(7) . 9 ?
O2A Zn2P O5 92.8(4) 78_445 9 ?
O2A Zn2P O5 71.0(7) 50_454 9 ?
O2A Zn2P O5 92.7(4) 34_544 9 ?
O2B Zn2P O5 96.8(4) 34_544 9 ?
O2B Zn2P O5 97.0(4) 78_445 9 ?
O2B Zn2P O5 75.3(7) 50_454 9 ?
O5 Zn2P O5 25.0(12) . 9 ?
Zn2' Zn2P O5 14.5(7) . 5 ?
Zn2 Zn2P O5 165.6(7) . 5 ?
O2A Zn2P O5 92.7(4) 78_445 5 ?
O2A Zn2P O5 92.8(4) 50_454 5 ?
O2A Zn2P O5 71.0(7) 34_544 5 ?
O2B Zn2P O5 75.3(7) 34_544 5 ?
O2B Zn2P O5 96.8(4) 78_445 5 ?
O2B Zn2P O5 97.0(4) 50_454 5 ?
O5 Zn2P O5 25.0(12) . 5 ?
O5 Zn2P O5 25.0(12) 9 5 ?
Zn2' Zn2P O4 91.61(5) . 34_544 ?
Zn2 Zn2P O4 88.35(5) . 34_544 ?
O2A Zn2P O4 60.197(19) 78_445 34_544 ?
O2A Zn2P O4 60.341(19) 50_454 34_544 ?
O2A Zn2P O4 177.1(3) 34_544 34_544 ?
O2B Zn2P O4 178.7(3) 34_544 34_544 ?
O2B Zn2P O4 60.076(8) 78_445 34_544 ?
O2B Zn2P O4 59.976(9) 50_454 34_544 ?
O5 Zn2P O4 84.4(4) . 34_544 ?
O5 Zn2P O4 84.5(4) 9 34_544 ?
O5 Zn2P O4 106.1(7) 5 34_544 ?
Zn2P Zn2 Zn2' 0.03(12) . . ?
Zn2P Zn2 O2A 58.2(3) . 34_544 ?
Zn2' Zn2 O2A 58.2(3) . 34_544 ?
Zn2P Zn2 O2A 58.2(3) . 78_445 ?
Zn2' Zn2 O2A 58.2(3) . 78_445 ?
O2A Zn2 O2A 94.8(4) 34_544 78_445 ?
Zn2P Zn2 O2A 58.2(3) . 50_454 ?
Zn2' Zn2 O2A 58.2(3) . 50_454 ?
O2A Zn2 O2A 94.7(4) 34_544 50_454 ?
O2A Zn2 O2A 94.8(4) 78_445 50_454 ?
Zn2P Zn2 O2B 65.0(3) . 34_544 ?
Zn2' Zn2 O2B 65.0(3) . 34_544 ?
O2A Zn2 O2B 6.8(3) 34_544 34_544 ?
O2A Zn2 O2B 99.4(4) 78_445 34_544 ?
O2A Zn2 O2B 99.2(4) 50_454 34_544 ?
Zn2P Zn2 O2B 65.0(3) . 78_445 ?
Zn2' Zn2 O2B 65.0(3) . 78_445 ?
O2A Zn2 O2B 99.3(4) 34_544 78_445 ?
O2A Zn2 O2B 6.8(3) 78_445 78_445 ?
O2A Zn2 O2B 99.4(4) 50_454 78_445 ?
O2B Zn2 O2B 103.4(4) 34_544 78_445 ?
Zn2P Zn2 O2B 65.0(3) . 50_454 ?
Zn2' Zn2 O2B 65.0(3) . 50_454 ?
O2A Zn2 O2B 99.4(4) 34_544 50_454 ?
O2A Zn2 O2B 99.3(4) 78_445 50_454 ?
O2A Zn2 O2B 6.8(3) 50_454 50_454 ?
O2B Zn2 O2B 103.4(4) 34_544 50_454 ?
O2B Zn2 O2B 103.4(4) 78_445 50_454 ?
Zn2P Zn2 O4 72.3(2) . 34_544 ?
Zn2' Zn2 O4 72.3(2) . 34_544 ?
O2A Zn2 O4 130.4(5) 34_544 34_544 ?
O2A Zn2 O4 55.53(11) 78_445 34_544 ?
O2A Zn2 O4 55.65(11) 50_454 34_544 ?
O2B Zn2 O4 137.3(5) 34_544 34_544 ?
O2B Zn2 O4 55.98(10) 78_445 34_544 ?
O2B Zn2 O4 55.88(10) 50_454 34_544 ?
Zn2P Zn2 O4 72.2(2) . 78_445 ?
Zn2' Zn2 O4 72.3(2) . 78_445 ?
O2A Zn2 O4 55.63(11) 34_544 78_445 ?
O2A Zn2 O4 130.4(5) 78_445 78_445 ?
O2A Zn2 O4 55.50(11) 50_454 78_445 ?
O2B Zn2 O4 55.86(10) 34_544 78_445 ?
O2B Zn2 O4 137.3(5) 78_445 78_445 ?
O2B Zn2 O4 55.95(10) 50_454 78_445 ?
O4 Zn2 O4 111.1(2) 34_544 78_445 ?
Zn2P Zn2 O4 72.3(2) . 50_454 ?
Zn2' Zn2 O4 72.3(2) . 50_454 ?
O2A Zn2 O4 55.52(11) 34_544 50_454 ?
O2A Zn2 O4 55.66(11) 78_445 50_454 ?
O2A Zn2 O4 130.4(5) 50_454 50_454 ?
O2B Zn2 O4 55.97(10) 34_544 50_454 ?
O2B Zn2 O4 55.89(10) 78_445 50_454 ?
O2B Zn2 O4 137.3(5) 50_454 50_454 ?
O4 Zn2 O4 111.2(2) 34_544 50_454 ?
O4 Zn2 O4 111.1(2) 78_445 50_454 ?
Zn2P Zn2 Si 67.9(2) . 27_544 ?
Zn2' Zn2 Si 67.9(2) . 27_544 ?
O2A Zn2 Si 28.24(5) 34_544 27_544 ?
O2A Zn2 Si 118.8(4) 78_445 27_544 ?
O2A Zn2 Si 78.6(2) 50_454 27_544 ?
O2B Zn2 Si 27.38(5) 34_544 27_544 ?
O2B Zn2 Si 124.5(4) 78_445 27_544 ?
O2B Zn2 Si 81.01(19) 50_454 27_544 ?
O4 Zn2 Si 130.6(4) 34_544 27_544 ?
O4 Zn2 Si 28.65(4) 78_445 27_544 ?
O4 Zn2 Si 83.26(15) 50_454 27_544 ?
O5 O5 O5 60.001(9) 9 5 ?
O5 O5 O5 90.316(12) 9 34_544 ?
O5 O5 O5 120.025(1) 5 34_544 ?
O5 O5 O5 119.973(13) 9 55_454 ?
O5 O5 O5 89.683(11) 5 55_454 ?
O5 O5 O5 60.000(5) 34_544 55_454 ?
O5 O5 Zn1' 149.3(3) 9 76_445 ?
O5 O5 Zn1' 148.5(2) 5 76_445 ?
O5 O5 Zn1' 65.9(9) 34_544 76_445 ?
O5 O5 Zn1' 65.9(9) 55_454 76_445 ?
O5 O5 Zn2' 73.3(8) 9 . ?
O5 O5 Zn2' 73.3(8) 5 . ?
O5 O5 Zn2' 150.340(3) 34_544 . ?
O5 O5 Zn2' 149.661(12) 55_454 . ?
Zn1' O5 Zn2' 118.0(17) 76_445 . ?
O5 O5 Zn1P 150.38(2) 9 76_445 ?
O5 O5 Zn1P 149.59(3) 5 76_445 ?
O5 O5 Zn1P 72.5(6) 34_544 76_445 ?
O5 O5 Zn1P 72.5(6) 55_454 76_445 ?
Zn1' O5 Zn1P 7.8(3) 76_445 76_445 ?
Zn2' O5 Zn1P 110.3(14) . 76_445 ?
O5 O5 Zn2P 77.5(6) 9 . ?
O5 O5 Zn2P 77.5(6) 5 . ?
O5 O5 Zn2P 149.93(10) 34_544 . ?
O5 O5 Zn2P 149.31(10) 55_454 . ?
Zn1' O5 Zn2P 113.1(15) 76_445 . ?
Zn2' O5 Zn2P 5.0(2) . . ?
Zn1P O5 Zn2P 105.3(12) 76_445 . ?
O5 O5 Zn1' 19.6(5) 9 50_454 ?
O5 O5 Zn1' 78.9(5) 5 50_454 ?
O5 O5 Zn1' 75.0(6) 34_544 50_454 ?
O5 O5 Zn1' 119.1(7) 55_454 50_454 ?
Zn1' O5 Zn1' 129.7(6) 76_445 50_454 ?
Zn2' O5 Zn1' 82.7(8) . 50_454 ?
Zn1P O5 Zn1' 131.2(5) 76_445 50_454 ?
Zn2P O5 Zn1' 86.0(8) . 50_454 ?
O5 O5 Zn1' 78.4(5) 9 27_544 ?
O5 O5 Zn1' 19.1(5) 5 27_544 ?
O5 O5 Zn1' 118.8(6) 34_544 27_544 ?
O5 O5 Zn1' 74.6(6) 55_454 27_544 ?
Zn1' O5 Zn1' 129.4(6) 76_445 27_544 ?
Zn2' O5 Zn1' 82.6(8) . 27_544 ?
Zn1P O5 Zn1' 131.0(5) 76_445 27_544 ?
Zn2P O5 Zn1' 85.9(8) . 27_544 ?
Zn1' O5 Zn1' 96.5(10) 50_454 27_544 ?

loop_
_geom_bond_atom_site_label_1
_geom_bond_atom_site_label_2
_geom_bond_distance
_geom_bond_site_symmetry_2
_geom_bond_publ_flag
Si O2B 1.624(2) 9 ?
Si O4 1.6287(7) 55_454 ?
Si O1 1.6298(9) 101 ?
Si O3B 1.6991(19) . ?
Si O2A 1.737(2) 9 ?
Si O3A 1.761(8) . ?
Si Zn1P 3.0862(5) . ?
Si Zn2P 3.1294(4) 27_544 ?
Si Zn2' 3.1648(7) 27_544 ?
Si Zn1' 3.2284(11) . ?
Si Zn2 3.370(5) 27_544 ?
Si Zn1 3.4448(4) . ?
O2A Zn2P 1.943(5) 50_454 ?
O2A Zn2' 2.023(5) 50_454 ?
O2A Zn2 2.280(10) 50_454 ?
O2A Zn1' 2.992(8) . ?
O2A Zn1P 3.025(8) . ?
O2B Zn2P 2.273(7) 50_454 ?
O2B Zn2' 2.387(6) 50_454 ?
O2B Zn2 2.509(10) 50_454 ?
O2B Zn1P 3.006(9) . ?
O2B Zn1' 3.067(9) . ?
O3A Zn1P 1.895(18) . ?
O3A Zn1' 2.216(18) . ?
O3A Zn1 2.236(15) . ?
O3B Zn1P 1.944(4) . ?
O3B Zn1' 2.114(5) . ?
O3B Zn1 2.568(4) . ?
O4 Zn2P 3.012(2) 50_454 ?
O4 Zn2' 3.122(2) 50_454 ?
O4 Zn2 3.160(5) 50_454 ?
Zn1 Zn1P 1.731(2) 97 ?
Zn1 Zn1P 1.731(2) . ?
Zn1 Zn1' 2.509(3) . ?
Zn1 Zn1' 2.509(3) 97 ?
Zn1P Zn1' 0.778(3) . ?
Zn1P O5 2.71(3) 76_445 ?
Zn1P O5 2.71(3) 60_454 ?
Zn1P O5 2.71(3) 32_544 ?
Zn1' O5 2.00(3) 60_454 ?
Zn1' O5 2.00(3) 32_544 ?
Zn1' O5 2.00(3) 76_445 ?
Zn2' Zn2P 0.740(3) . ?
Zn2' Zn2 1.788(14) . ?
Zn2' O5 2.13(4) . ?
Zn2' O5 2.13(4) 9 ?
Zn2' O5 2.13(4) 5 ?
Zn2P Zn2 1.048(14) . ?
Zn2P O5 2.84(4) . ?
Zn2P O5 2.84(4) 9 ?
Zn2P O5 2.84(4) 5 ?
O5 O5 1.23(6) 9 ?
O5 O5 1.23(6) 5 ?
O5 O5 1.63(6) 34_544 ?
O5 O5 1.63(6) 55_454 ?
